data_2102931
loop_
_publ_author_name
'Helmholdt, Robert B.'
'Sonneveld, Ed J.'
'Vande Velde, Christophe M. L.'
'Blockhuys, Frank'
'Lenstra, Albert T. H.'
'Geise, Herman J.'
'Peschar, Ren\'e'

_publ_section_title
;
 Structures of tetrabromothiophene and tetrabromoselenophene: the
 influence of the heteroatom on the heterophene packing
;
_journal_issue 5
_journal_name_full 'Acta Crystallographica Section B'
_journal_page_first 783
_journal_page_last 790
_journal_paper_doi 10.1107/S010876810703652X
_journal_volume 63
_journal_year 2007
_chemical_formula_sum 'C4 Br4 S'
_chemical_formula_weight 399.72
_chemical_name_systematic ' ?'
_space_group_IT_number 7
_symmetry_cell_setting monoclinic
_symmetry_space_group_name_Hall 'P -2yac'
_symmetry_space_group_name_H-M 'P 1 n 1'
_cell_angle_alpha 90.0
_cell_angle_beta 109.181(3)
_cell_angle_gamma 90.0
_cell_formula_units_Z 2
_cell_length_a 12.419(5)
_cell_length_b 4.0397(17)
_cell_length_c 8.824(4)
_cell_volume 418.1(3)
_cod_data_source_file av5088.cif
_cod_data_source_block C4Br4S2G_phase_1
_cod_depositor_comments
;
The following automatic conversions were performed:
'_geom_bond_publ_flag' value 'N' changed to 'n' according to
'/home/saulius/struct/CIF-dictionaries/cif_core.dic' dictionary named
'cif_core.dic' version 2.4.1 from 2010-06-29 (40
times).

'_geom_angle_publ_flag' value 'N' changed to 'n' according to
'/home/saulius/struct/CIF-dictionaries/cif_core.dic' dictionary named
'cif_core.dic' version 2.4.1 from 2010-06-29 (13 times).

Automatic conversion script
Id: cif_fix_enum 1527 2010-12-29 10:47:43Z saulius 

The following automatic conversions were performed:

'_geom_bond_publ_flag' value 'N' changed to 'n' according to
/home/saulius/struct/CIF-dictionaries/cif_core.dic dictionary named
'cif_core.dic' version 2.4.1 from 2010-06-29 (40
times).

'_geom_angle_publ_flag' value 'N' changed to 'n' according
to /home/saulius/struct/CIF-dictionaries/cif_core.dic dictionary
named 'cif_core.dic' version 2.4.1 from 2010-06-29 (13 times).

Automatic conversion script
Id: cif_fix_values 1715 2011-07-08 13:25:40Z adriana 
;
_cod_original_cell_volume 418.1(5)
_cod_original_sg_symbol_H-M 'P n'
_cod_database_code 2102931

loop_
_symmetry_equiv_pos_site_id
_symmetry_equiv_pos_as_xyz
1 +x,+y,+z
2 +x+1/2,-y,+z+1/2

loop_
_atom_site_type_symbol
_atom_site_label
_atom_site_fract_x
_atom_site_fract_y
_atom_site_fract_z
_atom_site_U_iso_or_equiv
_atom_site_thermal_displace_type
_atom_site_occupancy
S S11 0.5249(6) 0.086(5) 0.7188(8) 0.01226 Uiso 1.0
C C11 0.3956(12) 0.125(9) 0.7364(12) 0.01226 Uiso 1.0
C C12 0.3146(10) 0.235(7) 0.5964(11) 0.01226 Uiso 1.0
C C13 0.3581(9) 0.223(7) 0.4673(10) 0.01226 Uiso 1.0
C C14 0.4725(12) 0.135(10) 0.5204(14) 0.01226 Uiso 1.0
Br Br11 0.3733(8) 0.122(3) 0.9395(8) 0.01226 Uiso 1.0
Br Br12 0.1862(6) 0.484(3) 0.5967(12) 0.01226 Uiso 1.0
Br Br13 0.2969(8) 0.476(3) 0.2774(9) 0.01226 Uiso 1.0
Br Br14 0.5668(6) 0.096(4) 0.3896(9) 0.01226 Uiso 1.0

loop_
_atom_type_symbol
S
C
Br

loop_
_geom_angle_atom_site_label_1
_geom_angle_atom_site_label_2
_geom_angle_atom_site_label_3
_geom_angle_site_symmetry_1
_geom_angle_site_symmetry_3
_geom_angle
_geom_angle_publ_flag
C11 S11 C14 1_555 1_555 91.8(4) n
S11 C11 C12 1_555 1_555 112.7(6) n
S11 C11 Br11 1_555 1_555 122.0(8) n
C12 C11 Br11 1_555 1_555 123.7(6) n
C11 C12 C13 1_555 1_555 110.5(5) n
C11 C12 Br12 1_555 1_555 122.4(9) n
C13 C12 Br12 1_555 1_555 124.6(7) n
C12 C13 C14 1_555 1_555 110.9(6) n
C12 C13 Br13 1_555 1_555 123.0(8) n
C14 C13 Br13 1_555 1_555 120.3(10) n
S11 C14 C13 1_555 1_555 112.8(5) n
S11 C14 Br14 1_555 1_555 121.5(6) n
C13 C14 Br14 1_555 1_555 125.6(6) n

loop_
_geom_bond_atom_site_label_1
_geom_bond_atom_site_label_2
_geom_bond_site_symmetry_2
_geom_bond_distance
_geom_bond_publ_flag
S11 C11 1_555 1.670(9) n
S11 C12 1_555 2.549(9) n
S11 C13 1_555 2.550(8) n
S11 C14 1_555 1.667(9) n
S11 Br11 1_555 3.125(9) n
S11 Br14 1_555 3.116(9) n
C11 S11 1_555 1.670(9) n
C11 C12 1_555 1.386(8) n
C11 Br11 1_555 1.901(8) n
C11 Br12 1_555 2.877(10) n
C12 S11 1_555 2.549(9) n
C12 C11 1_555 1.386(8) n
C12 C13 1_555 1.413(7) n
C12 Br11 1_555 2.908(8) n
C12 Br12 1_555 1.885(9) n
C12 Br13 1_555 2.918(9) n
C13 S11 1_555 2.550(8) n
C13 C12 1_555 1.413(7) n
C13 C14 1_555 1.387(8) n
C13 Br13 1_555 1.896(9) n
C14 S11 1_555 1.667(9) n
C14 C13 1_555 1.387(8) n
C14 Br13 1_555 2.860(10) n
C14 Br14 1_555 1.902(7) n
Br11 S11 1_555 3.125(9) n
Br11 C11 1_555 1.901(8) n
Br11 C12 1_555 2.908(8) n
Br11 Br12 1_555 3.474(11) n
Br12 C11 1_555 2.877(10) n
Br12 C12 1_555 1.885(9) n
Br12 Br11 1_555 3.474(11) n
Br12 Br13 1_555 3.518(13) n
Br13 C12 1_555 2.918(9) n
Br13 C13 1_555 1.896(9) n
Br13 C14 1_555 2.860(10) n
Br13 Br12 1_555 3.518(13) n
Br13 Br14 1_555 3.520(12) n
Br14 S11 1_555 3.116(9) n
Br14 C14 1_555 1.902(7) n
Br14 Br13 1_555 3.520(12) n
